data_7211279
loop_
_publ_author_name
'Li, Xin-Yu'
'Sun, Yong-Gang'
'Huo, Peng'
'Shao, Ming-Yan'
'Ji, Shu-Fang'
'Zhu, Qin-Yu'
'Dai, Jie'

_publ_section_title
;
 Metal centered oxidation or ligand centered oxidation of metal
 dithiolene? Spectral, electrochemical and structural studies on a
 nickel-4-pyridine-1,2-dithiolate system.
;
_journal_issue 11
_journal_name_full 'Physical chemistry chemical physics : PCCP'
_journal_page_first 4016
_journal_page_last 4023
_journal_paper_doi 10.1039/c3cp44054k
_journal_volume 15
_journal_year 2013
_chemical_formula_sum 'C14 H14 Cl N2 Ni O5 S4'
_chemical_formula_weight 512.67
_chemical_name_systematic
;
?
;
_space_group_IT_number 2
_symmetry_cell_setting triclinic
_symmetry_Int_Tables_number 2
_symmetry_space_group_name_Hall '-P 1'
_symmetry_space_group_name_H-M 'P -1'
_atom_sites_solution_hydrogens geom
_atom_sites_solution_primary direct
_atom_sites_solution_secondary difmap
_audit_creation_method SHELXL-97
_cell_angle_alpha 83.413(14)
_cell_angle_beta 83.083(14)
_cell_angle_gamma 70.712(11)
_cell_formula_units_Z 2
_cell_length_a 7.696(2)
_cell_length_b 9.276(3)
_cell_length_c 14.063(5)
_cell_measurement_reflns_used 2957
_cell_measurement_temperature 223(2)
_cell_measurement_theta_max 27.5
_cell_measurement_theta_min 3.0
_cell_volume 937.7(5)
_computing_structure_refinement 'SHELXL-97 (Sheldrick, 1997)'
_computing_structure_solution 'SHELXS-97 (Sheldrick, 1990)'
_diffrn_ambient_temperature 223(2)
_diffrn_detector_area_resol_mean 14.63
_diffrn_measured_fraction_theta_full 0.978
_diffrn_measured_fraction_theta_max 0.978
_diffrn_measurement_device_type 'Rigaku Saturn'
_diffrn_measurement_method \w
_diffrn_radiation_monochromator graphite
_diffrn_radiation_source 'fine-focus sealed tube'
_diffrn_radiation_type MoK\a
_diffrn_radiation_wavelength 0.71075
_diffrn_reflns_av_R_equivalents 0.0347
_diffrn_reflns_av_sigmaI/netI 0.0660
_diffrn_reflns_limit_h_max 9
_diffrn_reflns_limit_h_min -9
_diffrn_reflns_limit_k_max 11
_diffrn_reflns_limit_k_min -11
_diffrn_reflns_limit_l_max 17
_diffrn_reflns_limit_l_min -14
_diffrn_reflns_number 6466
_diffrn_reflns_theta_full 25.50
_diffrn_reflns_theta_max 25.50
_diffrn_reflns_theta_min 3.03
_exptl_absorpt_coefficient_mu 1.652
_exptl_absorpt_correction_T_max 0.8931
_exptl_absorpt_correction_T_min 0.5955
_exptl_absorpt_correction_type multi-scan
_exptl_absorpt_process_details 'Jacobson, R. (1998) Private communication'
_exptl_crystal_colour 'dark green'
_exptl_crystal_density_diffrn 1.816
_exptl_crystal_density_method 'not measured'
_exptl_crystal_description block
_exptl_crystal_F_000 522
_exptl_crystal_size_max 0.35
_exptl_crystal_size_mid 0.20
_exptl_crystal_size_min 0.07
_refine_diff_density_max 0.790
_refine_diff_density_min -0.732
_refine_diff_density_rms 0.105
_refine_ls_extinction_method none
_refine_ls_goodness_of_fit_ref 1.099
_refine_ls_hydrogen_treatment mixed
_refine_ls_matrix_type full
_refine_ls_number_parameters 238
_refine_ls_number_reflns 3417
_refine_ls_number_restraints 4
_refine_ls_restrained_S_all 1.133
_refine_ls_R_factor_all 0.0810
_refine_ls_R_factor_gt 0.0593
_refine_ls_shift/su_max 0.001
_refine_ls_shift/su_mean 0.000
_refine_ls_structure_factor_coef Fsqd
_refine_ls_weighting_details 'calc w=1/[\s^2^(Fo^2^)+(0.0121P)^2^+3.0268P] where P=(Fo^2^+2Fc^2^)/3'
_refine_ls_weighting_scheme calc
_refine_ls_wR_factor_gt 0.1040
_refine_ls_wR_factor_ref 0.1125
_reflns_number_gt 2561
_reflns_number_total 3417
_reflns_threshold_expression >2sigma(I)
_cod_data_source_file c3cp44054k.txt
_cod_data_source_block 2
_cod_database_code 7211279

loop_
_symmetry_equiv_pos_as_xyz
'x, y, z'
'-x, -y, -z'

loop_
_atom_site_label
_atom_site_type_symbol
_atom_site_fract_x
_atom_site_fract_y
_atom_site_fract_z
_atom_site_U_iso_or_equiv
_atom_site_adp_type
_atom_site_occupancy
_atom_site_symmetry_multiplicity
_atom_site_calc_flag
_atom_site_refinement_flags
Ni1 Ni -0.76919(10) 1.01821(8) 0.51877(5) 0.0283(2) Uani 1 1 d .
S1 S -0.5768(2) 0.79895(16) 0.48818(10) 0.0327(4) Uani 1 1 d .
S2 S -0.7876(2) 1.08519(16) 0.36800(11) 0.0334(4) Uani 1 1 d .
S3 S -0.9655(2) 1.23690(16) 0.55013(11) 0.0315(4) Uani 1 1 d .
S4 S -0.7562(2) 0.94532(16) 0.66936(11) 0.0343(4) Uani 1 1 d .
N1 N -0.1487(7) 0.4239(6) 0.2382(4) 0.0379(13) Uani 1 1 d D
H1A H -0.0703 0.3441 0.2124 0.045 Uiso 1 1 calc RD
N2 N -1.4043(7) 1.5919(6) 0.8090(4) 0.0422(14) Uani 1 1 d D
H2A H -1.484(8) 1.659(7) 0.844(5) 0.08(3) Uiso 1 1 d D
C1 C -0.5372(7) 0.8053(6) 0.3643(4) 0.0260(12) Uani 1 1 d .
C2 C -0.6374(8) 0.9347(6) 0.3132(4) 0.0320(14) Uani 1 1 d .
H2 H -0.6220 0.9398 0.2457 0.038 Uiso 1 1 calc R
C3 C -0.4031(7) 0.6746(6) 0.3196(4) 0.0271(12) Uani 1 1 d .
C4 C -0.3193(7) 0.5386(6) 0.3749(4) 0.0294(13) Uani 1 1 d .
H4 H -0.3494 0.5322 0.4417 0.035 Uiso 1 1 calc R
C5 C -0.1953(8) 0.4160(7) 0.3333(4) 0.0343(14) Uani 1 1 d .
H5 H -0.1420 0.3252 0.3713 0.041 Uiso 1 1 calc R
C6 C -0.2204(8) 0.5523(7) 0.1822(4) 0.0404(15) Uani 1 1 d .
H6 H -0.1831 0.5563 0.1161 0.048 Uiso 1 1 calc R
C7 C -0.3477(8) 0.6775(7) 0.2210(4) 0.0381(15) Uani 1 1 d .
H7 H -0.3986 0.7665 0.1811 0.046 Uiso 1 1 calc R
C8 C -1.0058(7) 1.2241(6) 0.6747(4) 0.0276(13) Uani 1 1 d .
C9 C -0.9102(7) 1.0945(6) 0.7247(4) 0.0310(13) Uani 1 1 d .
H9 H -0.9297 1.0870 0.7921 0.037 Uiso 1 1 calc R
C10 C -1.1438(7) 1.3518(6) 0.7218(4) 0.0283(13) Uani 1 1 d .
C11 C -1.2292(8) 1.4911(6) 0.6697(4) 0.0330(14) Uani 1 1 d .
H11 H -1.1977 1.5042 0.6033 0.040 Uiso 1 1 calc R
C12 C -1.3582(8) 1.6073(7) 0.7157(5) 0.0396(16) Uani 1 1 d .
H12 H -1.4151 1.7000 0.6804 0.048 Uiso 1 1 calc R
C13 C -1.3261(9) 1.4618(8) 0.8613(5) 0.0470(17) Uani 1 1 d .
H13 H -1.3604 1.4535 0.9276 0.056 Uiso 1 1 calc R
C14 C -1.1977(8) 1.3414(7) 0.8199(4) 0.0420(16) Uani 1 1 d .
H14 H -1.1447 1.2504 0.8577 0.050 Uiso 1 1 calc R
O1 O 0.1061(18) 0.1321(18) -0.0321(12) 0.0775(13) Uiso 0.50 1 d P
O1' O 0.1637(18) 0.1355(18) -0.0443(12) 0.0775(13) Uiso 0.50 1 d P
O2 O 0.1495(16) 0.3221(12) 0.0490(9) 0.0775(13) Uiso 0.50 1 d PD
O2' O 0.2652(16) 0.2722(14) 0.0366(8) 0.0775(13) Uiso 0.50 1 d P
O3 O 0.0580(19) 0.1546(18) 0.1341(10) 0.0775(13) Uiso 0.50 1 d P
O3' O 0.0100(19) 0.1698(18) 0.1118(10) 0.0775(13) Uiso 0.50 1 d P
O4 O 0.3577(16) 0.0778(14) 0.0804(9) 0.0775(13) Uiso 0.50 1 d P
O4' O 0.3085(16) 0.0134(12) 0.0729(9) 0.0775(13) Uiso 0.50 1 d PD
O5 O 0.6560(6) 0.2179(5) 0.0653(3) 0.0592(14) Uani 1 1 d .
Cl1 Cl 0.1748(2) 0.1619(2) 0.05083(12) 0.0477(4) Uani 1 1 d D

loop_
_atom_site_aniso_label
_atom_site_aniso_U_11
_atom_site_aniso_U_22
_atom_site_aniso_U_33
_atom_site_aniso_U_23
_atom_site_aniso_U_13
_atom_site_aniso_U_12
Ni1 0.0299(4) 0.0225(4) 0.0291(4) -0.0039(3) -0.0009(3) -0.0039(3)
S1 0.0385(9) 0.0255(7) 0.0263(8) -0.0021(6) 0.0018(7) -0.0014(6)
S2 0.0362(9) 0.0246(7) 0.0333(9) -0.0007(6) -0.0029(7) -0.0023(6)
S3 0.0362(8) 0.0233(7) 0.0296(8) -0.0021(6) -0.0025(7) -0.0024(6)
S4 0.0382(9) 0.0243(7) 0.0318(9) -0.0041(6) -0.0023(7) 0.0019(6)
N1 0.035(3) 0.031(3) 0.045(3) -0.017(3) 0.003(3) -0.003(2)
N2 0.033(3) 0.033(3) 0.055(4) -0.016(3) 0.002(3) -0.002(2)
C1 0.023(3) 0.024(3) 0.031(3) -0.004(2) 0.000(2) -0.008(2)
C2 0.037(3) 0.030(3) 0.028(3) -0.003(3) 0.003(3) -0.010(3)
C3 0.026(3) 0.026(3) 0.030(3) -0.001(2) 0.001(3) -0.010(2)
C4 0.029(3) 0.029(3) 0.027(3) -0.005(3) -0.002(3) -0.005(2)
C5 0.035(3) 0.030(3) 0.035(4) -0.006(3) -0.001(3) -0.007(3)
C6 0.043(4) 0.046(4) 0.030(4) -0.009(3) 0.007(3) -0.013(3)
C7 0.044(4) 0.033(3) 0.033(4) -0.003(3) 0.004(3) -0.009(3)
C8 0.029(3) 0.027(3) 0.028(3) -0.005(2) 0.000(3) -0.010(2)
C9 0.033(3) 0.026(3) 0.033(3) -0.005(3) -0.001(3) -0.008(3)
C10 0.024(3) 0.024(3) 0.039(4) -0.008(3) -0.005(3) -0.008(2)
C11 0.034(3) 0.027(3) 0.036(4) 0.000(3) -0.006(3) -0.007(3)
C12 0.032(3) 0.026(3) 0.057(5) -0.004(3) -0.005(3) -0.003(3)
C13 0.050(4) 0.050(4) 0.031(4) -0.010(3) 0.004(3) -0.003(3)
C14 0.047(4) 0.034(4) 0.033(4) -0.005(3) -0.002(3) 0.002(3)
O5 0.058(3) 0.050(3) 0.055(3) -0.019(3) 0.008(3) 0.002(2)
Cl1 0.0546(11) 0.0543(11) 0.0322(9) -0.0012(8) -0.0035(8) -0.0157(9)

loop_
_atom_type_symbol
_atom_type_description
_atom_type_scat_dispersion_real
_atom_type_scat_dispersion_imag
_atom_type_scat_source
C C 0.0033 0.0016 'International Tables Vol C Tables 4.2.6.8 and 6.1.1.4'
H H 0.0000 0.0000 'International Tables Vol C Tables 4.2.6.8 and 6.1.1.4'
N N 0.0061 0.0033 'International Tables Vol C Tables 4.2.6.8 and 6.1.1.4'
Ni Ni 0.3393 1.1124 'International Tables Vol C Tables 4.2.6.8 and 6.1.1.4'
Cl Cl 0.1484 0.1585 'International Tables Vol C Tables 4.2.6.8 and 6.1.1.4'
S S 0.1246 0.1234 'International Tables Vol C Tables 4.2.6.8 and 6.1.1.4'
O O 0.0106 0.0060 'International Tables Vol C Tables 4.2.6.8 and 6.1.1.4'

loop_
_geom_angle_atom_site_label_1
_geom_angle_atom_site_label_2
_geom_angle_atom_site_label_3
_geom_angle
S1 Ni1 S3 179.16(8)
S1 Ni1 S2 90.86(6)
S3 Ni1 S2 89.37(6)
S1 Ni1 S4 88.43(6)
S3 Ni1 S4 91.31(6)
S2 Ni1 S4 177.88(7)
C1 S1 Ni1 105.39(18)
C2 S2 Ni1 104.5(2)
C8 S3 Ni1 104.24(19)
C9 S4 Ni1 104.1(2)
C6 N1 C5 121.3(5)
C6 N1 H1A 119.3
C5 N1 H1A 119.3
C12 N2 C13 120.9(5)
C12 N2 H2A 127(5)
C13 N2 H2A 112(5)
C2 C1 C3 123.5(5)
C2 C1 S1 117.2(4)
C3 C1 S1 119.3(4)
C1 C2 S2 121.9(5)
C1 C2 H2 119.1
S2 C2 H2 119.1
C7 C3 C4 116.4(5)
C7 C3 C1 122.7(5)
C4 C3 C1 120.9(5)
C5 C4 C3 121.0(5)
C5 C4 H4 119.5
C3 C4 H4 119.5
N1 C5 C4 120.3(6)
N1 C5 H5 119.9
C4 C5 H5 119.9
N1 C6 C7 120.2(6)
N1 C6 H6 119.9
C7 C6 H6 119.9
C6 C7 C3 120.8(6)
C6 C7 H7 119.6
C3 C7 H7 119.6
C9 C8 C10 122.3(5)
C9 C8 S3 118.4(4)
C10 C8 S3 119.3(4)
C8 C9 S4 121.9(5)
C8 C9 H9 119.0
S4 C9 H9 119.0
C14 C10 C11 116.7(5)
C14 C10 C8 121.9(5)
C11 C10 C8 121.4(5)
C12 C11 C10 119.8(6)
C12 C11 H11 120.1
C10 C11 H11 120.1
N2 C12 C11 121.2(6)
N2 C12 H12 119.4
C11 C12 H12 119.4
N2 C13 C14 120.9(6)
N2 C13 H13 119.5
C14 C13 H13 119.5
C13 C14 C10 120.5(6)
C13 C14 H14 119.8
C10 C14 H14 119.8
O3 Cl1 O2' 120.4(8)
O3 Cl1 O1' 131.0(8)
O2' Cl1 O1' 101.4(8)
O3 Cl1 O1 112.2(7)
O2' Cl1 O1 116.0(8)
O1' Cl1 O1 18.9(8)
O3 Cl1 O3' 19.8(8)
O2' Cl1 O3' 126.5(8)
O1' Cl1 O3' 113.3(7)
O1 Cl1 O3' 94.5(7)
O3 Cl1 O2 96.3(8)
O2' Cl1 O2 35.5(5)
O1' Cl1 O2 105.5(8)
O1 Cl1 O2 109.7(8)
O3' Cl1 O2 94.6(8)
O3 Cl1 O4' 94.4(8)
O2' Cl1 O4' 108.9(7)
O1' Cl1 O4' 95.0(8)
O1 Cl1 O4' 100.3(8)
O3' Cl1 O4' 107.2(8)
O2 Cl1 O4' 141.3(7)
O3 Cl1 O4 103.7(7)
O2' Cl1 O4 76.9(7)
O1' Cl1 O4 110.1(7)
O1 Cl1 O4 123.4(8)
O3' Cl1 O4 122.6(7)
O2 Cl1 O4 108.1(7)
O4' Cl1 O4 33.2(6)

loop_
_geom_bond_atom_site_label_1
_geom_bond_atom_site_label_2
_geom_bond_distance
Ni1 S1 2.1380(17)
Ni1 S3 2.1475(17)
Ni1 S2 2.1480(18)
Ni1 S4 2.1517(19)
S1 C1 1.730(6)
S2 C2 1.687(6)
S3 C8 1.740(6)
S4 C9 1.693(5)
N1 C6 1.341(7)
N1 C5 1.342(7)
N1 H1A 0.8700
N2 C12 1.322(8)
N2 C13 1.335(8)
N2 H2A 0.87(2)
C1 C2 1.369(7)
C1 C3 1.457(7)
C2 H2 0.9400
C3 C7 1.400(8)
C3 C4 1.403(7)
C4 C5 1.359(7)
C4 H4 0.9400
C5 H5 0.9400
C6 C7 1.368(8)
C6 H6 0.9400
C7 H7 0.9400
C8 C9 1.352(7)
C8 C10 1.466(7)
C9 H9 0.9400
C10 C14 1.394(8)
C10 C11 1.406(7)
C11 C12 1.366(8)
C11 H11 0.9400
C12 H12 0.9400
C13 C14 1.358(8)
C13 H13 0.9400
C14 H14 0.9400
O1 Cl1 1.427(17)
O1' Cl1 1.405(17)
O2 Cl1 1.430(10)
O2' Cl1 1.400(12)
O3 Cl1 1.398(16)
O3' Cl1 1.429(15)
O4 Cl1 1.451(12)
O4' Cl1 1.448(10)

loop_
_geom_torsion_atom_site_label_1
_geom_torsion_atom_site_label_2
_geom_torsion_atom_site_label_3
_geom_torsion_atom_site_label_4
_geom_torsion
S3 Ni1 S1 C1 109(5)
S2 Ni1 S1 C1 3.39(19)
S4 Ni1 S1 C1 -178.61(19)
S1 Ni1 S2 C2 -2.4(2)
S3 Ni1 S2 C2 178.4(2)
S4 Ni1 S2 C2 -72.9(19)
S1 Ni1 S3 C8 69(5)
S2 Ni1 S3 C8 175.4(2)
S4 Ni1 S3 C8 -2.6(2)
S1 Ni1 S4 C9 -177.0(2)
S3 Ni1 S4 C9 2.2(2)
S2 Ni1 S4 C9 -106.4(19)
Ni1 S1 C1 C2 -4.0(5)
Ni1 S1 C1 C3 176.8(4)
C3 C1 C2 S2 -178.5(4)
S1 C1 C2 S2 2.3(7)
Ni1 S2 C2 C1 0.7(5)
C2 C1 C3 C7 8.3(9)
S1 C1 C3 C7 -172.5(4)
C2 C1 C3 C4 -173.0(5)
S1 C1 C3 C4 6.2(7)
C7 C3 C4 C5 -1.8(8)
C1 C3 C4 C5 179.4(5)
C6 N1 C5 C4 0.9(9)
C3 C4 C5 N1 1.0(9)
C5 N1 C6 C7 -1.8(9)
N1 C6 C7 C3 0.9(9)
C4 C3 C7 C6 0.9(9)
C1 C3 C7 C6 179.6(5)
Ni1 S3 C8 C9 2.5(5)
Ni1 S3 C8 C10 -176.2(4)
C10 C8 C9 S4 177.9(4)
S3 C8 C9 S4 -0.8(7)
Ni1 S4 C9 C8 -1.3(5)
C9 C8 C10 C14 -6.3(9)
S3 C8 C10 C14 172.4(5)
C9 C8 C10 C11 174.0(5)
S3 C8 C10 C11 -7.3(7)
C14 C10 C11 C12 -0.2(8)
C8 C10 C11 C12 179.6(5)
C13 N2 C12 C11 0.0(10)
C10 C11 C12 N2 0.3(9)
C12 N2 C13 C14 -0.4(10)
N2 C13 C14 C10 0.5(10)
C11 C10 C14 C13 -0.2(9)
C8 C10 C14 C13 -180.0(6)
